data_7045445
loop_
_publ_author_name
'Tong, Jing'
'Xu, Tingting'
'Liu, Shengjun'
'Zhang, Junxiang'
'Hou, Xudong'
'Liu, Bo'

_publ_section_title
;
 Cascade Covalent and Coordination Bonds Formation for Ti-Based Cage
 Assembly: Catalysis and Coordination Bi-functions of TiCl4
;
_journal_name_full 'Dalton Transactions'
_journal_paper_doi 10.1039/C7DT04367H
_journal_year 2018
_chemical_formula_moiety 'C36 H32 Cl8 N4 O14 Ti4, 2(H4 O2)'
_chemical_formula_sum 'C36 H40 Cl8 N4 O18 Ti4'
_chemical_formula_weight 1291.92
_space_group_crystal_system tetragonal
_space_group_IT_number 141
_space_group_name_Hall '-I 4bd 2'
_space_group_name_H-M_alt 'I 41/a m d'
_symmetry_space_group_name_Hall '-I 4bd 2'
_symmetry_space_group_name_H-M 'I 41/a m d :2'
_atom_sites_solution_hydrogens mixed
_atom_sites_solution_primary iterative
_audit_creation_date 2017-10-20
_audit_creation_method
;
Olex2 1.2-beta
(compiled 2017.08.10 svn.r3458 for OlexSys, GUI svn.r5381)
;
_audit_update_record
;
2017-10-20 deposited with the CCDC.
2017-12-11 downloaded from the CCDC.
;
_cell_angle_alpha 90
_cell_angle_beta 90
_cell_angle_gamma 90
_cell_formula_units_Z 4
_cell_length_a 18.0920(19)
_cell_length_b 18.0920(19)
_cell_length_c 17.592(4)
_cell_measurement_reflns_used 3990
_cell_measurement_temperature 298(2)
_cell_measurement_theta_max 24.46
_cell_measurement_theta_min 2.25
_cell_volume 5758.2(16)
_computing_cell_refinement 'SAINT v8.27A (Bruker, 2012)'
_computing_data_reduction 'SAINT v8.27A (Bruker, 2012)'
_computing_molecular_graphics 'Olex2 (Dolomanov et al., 2009)'
_computing_publication_material 'Olex2 (Dolomanov et al., 2009)'
_computing_structure_refinement 'ShelXL (Sheldrick, 2015)'
_computing_structure_solution 'olex2.solve (Bourhis et al., 2015)'
_diffrn_ambient_temperature 298(2)
_diffrn_measured_fraction_theta_full 0.993
_diffrn_measured_fraction_theta_max 0.993
_diffrn_measurement_device_type 'CCD area detector'
_diffrn_measurement_method 'phi and omega scans'
_diffrn_radiation_monochromator graphite
_diffrn_radiation_type MoK\a
_diffrn_radiation_wavelength 0.71073
_diffrn_reflns_av_R_equivalents 0.0932
_diffrn_reflns_av_unetI/netI 0.0484
_diffrn_reflns_Laue_measured_fraction_full 0.993
_diffrn_reflns_Laue_measured_fraction_max 0.993
_diffrn_reflns_limit_h_max 21
_diffrn_reflns_limit_h_min -18
_diffrn_reflns_limit_k_max 21
_diffrn_reflns_limit_k_min -19
_diffrn_reflns_limit_l_max 21
_diffrn_reflns_limit_l_min -21
_diffrn_reflns_number 18898
_diffrn_reflns_point_group_measured_fraction_full 0.993
_diffrn_reflns_point_group_measured_fraction_max 0.993
_diffrn_reflns_theta_full 25.242
_diffrn_reflns_theta_max 25.498
_diffrn_reflns_theta_min 2.251
_exptl_absorpt_coefficient_mu 0.970
_exptl_absorpt_correction_type none
_exptl_crystal_colour yellow
_exptl_crystal_density_diffrn 1.490
_exptl_crystal_description block
_exptl_crystal_F_000 2608
_exptl_crystal_size_max 0.21
_exptl_crystal_size_mid 0.15
_exptl_crystal_size_min 0.1
_refine_diff_density_max 1.009
_refine_diff_density_min -0.528
_refine_diff_density_rms 0.124
_refine_ls_extinction_method none
_refine_ls_goodness_of_fit_ref 1.005
_refine_ls_hydrogen_treatment constr
_refine_ls_matrix_type full
_refine_ls_number_parameters 123
_refine_ls_number_reflns 1430
_refine_ls_number_restraints 13
_refine_ls_restrained_S_all 1.023
_refine_ls_R_factor_all 0.1243
_refine_ls_R_factor_gt 0.0739
_refine_ls_shift/su_max 0.001
_refine_ls_shift/su_mean 0.000
_refine_ls_structure_factor_coef Fsqd
_refine_ls_weighting_details 'w=1/[\s^2^(Fo^2^)+(0.1613P)^2^] where P=(Fo^2^+2Fc^2^)/3'
_refine_ls_weighting_scheme calc
_refine_ls_wR_factor_gt 0.2008
_refine_ls_wR_factor_ref 0.2291
_reflns_Friedel_coverage 0.000
_reflns_number_gt 891
_reflns_number_total 1430
_reflns_threshold_expression 'I > 2\s(I)'
_cod_data_source_file c7dt04367h2.cif
_cod_data_source_block tj150315_3_0m
_cod_original_cell_volume 5758.2(17)
_cod_database_code 7045445
_shelx_shelxl_version_number 2014/7
_shelx_space_group_comment
;
The symmetry employed for this shelxl refinement is uniquely defined
by the following loop, which should always be used as a source of
symmetry information in preference to the above space-group names.
They are only intended as comments.
;
_shelx_estimated_absorpt_t_max 0.909
_shelx_estimated_absorpt_t_min 0.822
_olex2_refinement_description
;
1. Fixed Uiso
 At 1.2 times of:
  All C(H) groups, All N(H) groups
 At 1.5 times of:
  All C(H,H,H) groups, All O(H,H) groups
2. Restrained distances
 C4_$1-C4_$2
 2.2 with sigma of 0.01
3. Uiso/Uaniso restraints and constraints
Uanis(O5) \\sim Ueq, Uanis(O4) \\sim Ueq: with sigma of 0.01 and sigma for
terminal atoms of 0.02
4. Others
 Sof(C3)=Sof(H3)=1-FVAR(1)
 Sof(C8)=Sof(H8)=FVAR(1)
 Sof(C4)=Sof(H4)=1-FVAR(2)
 Sof(C9)=Sof(H9)=FVAR(2)
 Fixed Sof: C7(0.5) H7A(0.5) H7B(0.5) H7C(0.5) O5(0.25) H5A(0.25) H5B(0.25)
 O4(0.25) H4A(0.25) H4B(0.25)
5.a Riding coordinates:
 O5(H5A,H5B), O4(H4A,H4B)
5.b Aromatic/amide H refined with riding coordinates:
 N1(H1), C3(H3), C4(H4), C8(H8), C9(H9)
5.c Idealised Me refined as rotating group:
 C7(H7A,H7B,H7C)
;
_olex2_submission_special_instructions 'No special instructions were received'

loop_
_space_group_symop_operation_xyz
'x, y, z'
'-x+1/2, -y, z+1/2'
'-y+1/4, x+3/4, z+1/4'
'y+1/4, -x+1/4, z+3/4'
'-x+1/2, y, -z+1/2'
'x, -y, -z'
'y+1/4, x+3/4, -z+1/4'
'-y+1/4, -x+1/4, -z+3/4'
'x+1/2, y+1/2, z+1/2'
'-x+1, -y+1/2, z+1'
'-y+3/4, x+5/4, z+3/4'
'y+3/4, -x+3/4, z+5/4'
'-x+1, y+1/2, -z+1'
'x+1/2, -y+1/2, -z+1/2'
'y+3/4, x+5/4, -z+3/4'
'-y+3/4, -x+3/4, -z+5/4'
'-x, -y, -z'
'x-1/2, y, -z-1/2'
'y-1/4, -x-3/4, -z-1/4'
'-y-1/4, x-1/4, -z-3/4'
'x-1/2, -y, z-1/2'
'-x, y, z'
'-y-1/4, -x-3/4, z-1/4'
'y-1/4, x-1/4, z-3/4'
'-x+1/2, -y+1/2, -z+1/2'
'x, y+1/2, -z'
'y+1/4, -x-1/4, -z+1/4'
'-y+1/4, x+1/4, -z-1/4'
'x, -y+1/2, z'
'-x+1/2, y+1/2, z+1/2'
'-y+1/4, -x-1/4, z+1/4'
'y+1/4, x+1/4, z-1/4'

loop_
_atom_site_label
_atom_site_type_symbol
_atom_site_fract_x
_atom_site_fract_y
_atom_site_fract_z
_atom_site_U_iso_or_equiv
_atom_site_adp_type
_atom_site_occupancy
_atom_site_site_symmetry_order
_atom_site_calc_flag
_atom_site_refinement_flags_posn
_atom_site_refinement_flags_adp
_atom_site_refinement_flags_occupancy
_atom_site_disorder_assembly
_atom_site_disorder_group
Cl1 Cl 0.40655(9) 0.61466(10) 0.04271(10) 0.0682(6) Uani 1 1 d . . . . .
Ti1 Ti 0.5000 0.65763(8) 0.11703(6) 0.0432(5) Uani 1 2 d S T P . .
O1 O 0.5000 0.7500 0.0784(4) 0.0412(17) Uani 1 4 d S T P . .
O2 O 0.5747(3) 0.6896(2) 0.1963(2) 0.0724(15) Uani 1 1 d . . . . .
C1 C 0.5943(4) 0.7500 0.2216(3) 0.0355(17) Uani 1 2 d S T P A .
C2 C 0.6450(4) 0.7500 0.2885(3) 0.0321(15) Uani 1 2 d S T P . .
N1 N 0.5000 0.4752(4) 0.2648(4) 0.078(3) Uani 1 2 d S T P B .
H1 H 0.5000 0.4282 0.2714 0.094 Uiso 1 2 calc RS T P . .
C3 C 0.6394(7) 0.8075(6) 0.3427(6) 0.051(4) Uani 0.527(15) 1 d . . . A 2
H3 H 0.6054 0.8452 0.3345 0.061 Uiso 0.527(15) 1 calc R . . A 2
C4 C 0.6825(8) 0.8097(3) 0.4073(6) 0.065(5) Uani 0.506(15) 1 d D . . A 2
H4 H 0.6802 0.8488 0.4415 0.079 Uiso 0.506(15) 1 calc R . . A 2
O3 O 0.5000 0.5638(3) 0.1801(3) 0.0705(19) Uani 1 2 d S T P B .
C6 C 0.5000 0.4990(5) 0.1938(4) 0.050(2) Uani 1 2 d S T P . .
C7 C 0.489(9) 0.4439(7) 0.1337(6) 0.11(3) Uani 0.5 1 d . . . B -1
H7A H 0.5180 0.4568 0.0901 0.162 Uiso 0.5 1 calc GR . . B -1
H7B H 0.4374 0.4428 0.1197 0.162 Uiso 0.5 1 calc GR . . B -1
H7C H 0.5033 0.3961 0.1519 0.162 Uiso 0.5 1 calc GR . . B -1
C5 C 0.7299(4) 0.7500 0.4182(4) 0.0448(19) Uani 1 2 d S T P . .
O5 O 0.7273(17) 0.4773(17) 0.1250 0.297(16) Uani 0.5 2 d S TU P C 2
H5A H 0.7370 0.4877 0.1697 0.446 Uiso 0.25 1 d R . . C 2
H5B H 0.7541 0.4961 0.0933 0.446 Uiso 0.25 1 d R . . C 2
C8 C 0.6941(6) 0.8066(6) 0.2990(6) 0.038(4) Uani 0.473(15) 1 d . . . A 1
H8 H 0.6986 0.8432 0.2622 0.046 Uiso 0.473(15) 1 calc R . . A 1
C9 C 0.7371(6) 0.8098(7) 0.3639(6) 0.047(4) Uani 0.494(15) 1 d . . . A 1
H9 H 0.7695 0.8488 0.3723 0.057 Uiso 0.494(15) 1 calc R . . A 1
O4 O 0.7500 0.5148(14) 0.2500 0.193(10) Uani 0.5 2 d S TU P D 1
H4A H 0.7403 0.4999 0.2053 0.290 Uiso 0.25 1 d R . . D 1
H4B H 0.7563 0.4777 0.2782 0.290 Uiso 0.25 1 d R . . D 1

loop_
_atom_site_aniso_label
_atom_site_aniso_U_11
_atom_site_aniso_U_22
_atom_site_aniso_U_33
_atom_site_aniso_U_23
_atom_site_aniso_U_13
_atom_site_aniso_U_12
Cl1 0.0498(10) 0.0763(12) 0.0786(12) -0.0218(9) -0.0080(8) -0.0025(8)
Ti1 0.0583(10) 0.0439(9) 0.0275(7) -0.0064(6) 0.000 0.000
O1 0.052(4) 0.044(4) 0.029(3) 0.000 0.000 0.000
O2 0.115(4) 0.042(2) 0.060(3) -0.005(2) -0.053(3) 0.002(2)
C1 0.032(4) 0.046(5) 0.028(3) 0.000 0.001(3) 0.000
C2 0.034(4) 0.035(4) 0.027(3) 0.000 -0.001(3) 0.000
N1 0.166(9) 0.029(3) 0.039(4) -0.004(3) 0.000 0.000
C3 0.063(8) 0.046(6) 0.044(6) -0.010(5) -0.004(6) 0.014(5)
C4 0.089(12) 0.076(9) 0.031(6) -0.009(6) -0.022(7) 0.021(8)
O3 0.131(6) 0.038(4) 0.043(3) 0.003(3) 0.000 0.000
C6 0.072(6) 0.042(5) 0.038(4) -0.013(4) 0.000 0.000
C7 0.22(8) 0.067(7) 0.035(5) -0.020(5) -0.02(2) -0.02(3)
C5 0.038(4) 0.070(5) 0.027(3) 0.000 -0.004(3) 0.000
O5 0.280(17) 0.280(17) 0.33(2) 0.075(13) -0.075(13) 0.039(18)
C8 0.047(7) 0.027(6) 0.040(6) 0.015(5) 0.001(5) 0.007(5)
C9 0.035(7) 0.064(8) 0.043(7) -0.017(5) -0.007(5) -0.012(5)
O4 0.222(18) 0.148(16) 0.210(16) 0.000 0.042(16) 0.000

loop_
_atom_type_symbol
_atom_type_description
_atom_type_scat_dispersion_real
_atom_type_scat_dispersion_imag
_atom_type_scat_source
C C 0.0033 0.0016 'International Tables Vol C Tables 4.2.6.8 and 6.1.1.4'
H H 0.0000 0.0000 'International Tables Vol C Tables 4.2.6.8 and 6.1.1.4'
Cl Cl 0.1484 0.1585 'International Tables Vol C Tables 4.2.6.8 and 6.1.1.4'
N N 0.0061 0.0033 'International Tables Vol C Tables 4.2.6.8 and 6.1.1.4'
O O 0.0106 0.0060 'International Tables Vol C Tables 4.2.6.8 and 6.1.1.4'
Ti Ti 0.2776 0.4457 'International Tables Vol C Tables 4.2.6.8 and 6.1.1.4'

loop_
_geom_angle_atom_site_label_1
_geom_angle_atom_site_label_2
_geom_angle_atom_site_label_3
_geom_angle
_geom_angle_site_symmetry_1
_geom_angle_site_symmetry_3
Cl1 Ti1 Cl1 96.04(9) . 22_655
Cl1 Ti1 Ti1 109.99(6) . 10_564
Cl1 Ti1 Ti1 109.99(6) 22_655 10_564
O1 Ti1 Cl1 95.74(14) . .
O1 Ti1 Cl1 95.74(14) . 22_655
O1 Ti1 Ti1 22.13(19) . 10_564
O1 Ti1 O2 89.69(19) . 22_655
O1 Ti1 O2 89.69(19) . .
O1 Ti1 O3 168.9(2) . .
O2 Ti1 Cl1 89.85(16) 22_655 .
O2 Ti1 Cl1 89.85(16) . 22_655
O2 Ti1 Cl1 171.53(15) . .
O2 Ti1 Cl1 171.53(15) 22_655 22_655
O2 Ti1 Ti1 73.40(12) 22_655 10_564
O2 Ti1 Ti1 73.41(12) . 10_564
O2 Ti1 O2 83.7(3) 22_655 .
O2 Ti1 O3 82.09(17) . .
O2 Ti1 O3 82.09(17) 22_655 .
O3 Ti1 Cl1 91.64(13) . 22_655
O3 Ti1 Cl1 91.64(13) . .
O3 Ti1 Ti1 146.81(16) . 10_564
Ti1 O1 Ti1 135.7(4) 10_564 .
C1 O2 Ti1 134.0(4) . .
O2 C1 O2 124.9(6) 29_565 .
O2 C1 C2 117.6(3) 29_565 .
O2 C1 C2 117.6(3) . .
C3 C2 C1 119.2(6) 29_565 .
C3 C2 C1 119.2(6) . .
C3 C2 C3 94.7(10) . 29_565
C8 C2 C1 120.4(5) 29_565 .
C8 C2 C1 120.4(5) . .
C8 C2 C8 96.9(9) 29_565 .
C6 N1 C5 126.4(7) . 19_576
C4 C3 C2 122.3(9) . .
C3 C4 C5 116.2(8) . .
C6 O3 Ti1 158.4(5) . .
N1 C6 C7 117.4(9) . .
O3 C6 N1 120.6(7) . .
O3 C6 C7 121.4(9) . .
N1 C5 C9 119.5(6) 28_656 29_565
N1 C5 C9 119.5(6) 28_656 .
C4 C5 N1 117.6(5) . 28_656
C4 C5 N1 117.6(5) 29_565 28_656
C4 C5 C4 101.8(10) . 29_565
C9 C5 C9 96.5(9) . 29_565
C2 C8 C9 120.5(9) . .
C8 C9 C5 117.6(9) . .

loop_
_geom_bond_atom_site_label_1
_geom_bond_atom_site_label_2
_geom_bond_distance
_geom_bond_site_symmetry_2
Cl1 Ti1 2.2742(17) .
Ti1 Cl1 2.2743(17) 22_655
Ti1 Ti1 3.342(3) 10_564
Ti1 O1 1.804(3) .
Ti1 O2 2.026(4) .
Ti1 O2 2.026(4) 22_655
Ti1 O3 2.027(6) .
O1 Ti1 1.804(3) 10_564
O2 C1 1.232(5) .
C1 O2 1.232(5) 29_565
C1 C2 1.492(8) .
C2 C3 1.415(10) 29_565
C2 C3 1.415(10) .
C2 C8 1.368(12) 29_565
C2 C8 1.368(12) .
N1 C6 1.321(10) .
N1 C5 1.431(10) 19_576
C3 C4 1.379(14) .
C4 C5 1.391(10) .
O3 C6 1.197(10) .
C6 C7 1.47(2) .
C5 N1 1.431(10) 28_656
C5 C4 1.391(10) 29_565
C5 C9 1.450(13) 29_565
C5 C9 1.450(13) .
C8 C9 1.382(14) .
